data_2017136
loop_
_publ_author_name
'Jones, Peter G.'
'Mangalagiu, Ionel I.'

_publ_section_title
;
 Concomitant polymorphism and conformational isomerism in
 4-acetylresorcinol
;
_journal_coeditor_code GD3292
_journal_issue 6
_journal_name_full 'Acta Crystallographica Section C'
_journal_page_first o300
_journal_page_last o302
_journal_paper_doi 10.1107/S0108270109017715
_journal_volume 65
_journal_year 2009
_chemical_formula_iupac 'C8 H8 O3'
_chemical_formula_moiety 'C8 H8 O3'
_chemical_formula_sum 'C8 H8 O3'
_chemical_formula_weight 152.14
_chemical_name_common 4-acetylresorcinol
_chemical_name_systematic
;
1-(2,4-dihydroxyphenyl)ethanone
;
_space_group_IT_number 19
_symmetry_cell_setting orthorhombic
_symmetry_space_group_name_Hall 'P 2ac 2ab'
_symmetry_space_group_name_H-M 'P 21 21 21'
_atom_sites_solution_hydrogens geom
_atom_sites_solution_primary direct
_atom_sites_solution_secondary difmap
_audit_creation_method SHELXL97
_cell_angle_alpha 90.00
_cell_angle_beta 90.00
_cell_angle_gamma 90.00
_cell_formula_units_Z 12
_cell_length_a 6.7640(3)
_cell_length_b 13.1193(6)
_cell_length_c 23.9936(9)
_cell_measurement_reflns_used 13155
_cell_measurement_temperature 103(2)
_cell_measurement_theta_max 71.0026
_cell_measurement_theta_min 3.3641
_cell_volume 2129.17(16)
_computing_cell_refinement 'CrysAlis RED (Version 1.171.32.15; Oxford Diffraction, 2008)'
_computing_data_collection 'CrysAlis CCD (Version 1.171.32.15; Oxford Diffraction, 2008)'
_computing_data_reduction 'CrysAlis RED (Version 1.171.32.15; Oxford Diffraction, (2008)'
_computing_molecular_graphics 'XP (Siemens, 1994)'
_computing_publication_material 'SHELXL97 (Sheldrick, 2008)'
_computing_structure_refinement 'SHELXL97 (Sheldrick, 2008)'
_computing_structure_solution 'SHELXS97 (Sheldrick, 2008)'
_diffrn_ambient_temperature 103(2)
_diffrn_detector_area_resol_mean 8.3648
_diffrn_measured_fraction_theta_full 0.993
_diffrn_measured_fraction_theta_max 0.976
_diffrn_measurement_device_type 'Oxford Diffraction Xcalibur Nova O'
_diffrn_measurement_method \w
_diffrn_radiation_monochromator mirror
_diffrn_radiation_source 'Nova (Cu) X-ray Source'
_diffrn_radiation_type CuK\a
_diffrn_radiation_wavelength 1.54184
_diffrn_reflns_av_R_equivalents 0.0273
_diffrn_reflns_av_sigmaI/netI 0.0121
_diffrn_reflns_limit_h_max 8
_diffrn_reflns_limit_h_min -6
_diffrn_reflns_limit_k_max 16
_diffrn_reflns_limit_k_min -15
_diffrn_reflns_limit_l_max 28
_diffrn_reflns_limit_l_min -28
_diffrn_reflns_number 20232
_diffrn_reflns_theta_full 67.50
_diffrn_reflns_theta_max 71.09
_diffrn_reflns_theta_min 3.84
_exptl_absorpt_coefficient_mu 0.922
_exptl_absorpt_correction_T_max 0.964
_exptl_absorpt_correction_T_min 0.780
_exptl_absorpt_correction_type multi-scan
_exptl_absorpt_process_details '(CrysAlis RED; Oxford Diffraction, 2008)'
_exptl_crystal_colour colourless
_exptl_crystal_density_diffrn 1.424
_exptl_crystal_density_method 'not measured'
_exptl_crystal_description needle
_exptl_crystal_F_000 960
_exptl_crystal_size_max 0.25
_exptl_crystal_size_mid 0.08
_exptl_crystal_size_min 0.04
_refine_diff_density_max 0.209
_refine_diff_density_min -0.205
_refine_ls_extinction_method none
_refine_ls_goodness_of_fit_ref 1.044
_refine_ls_hydrogen_treatment mixed
_refine_ls_matrix_type full
_refine_ls_number_parameters 325
_refine_ls_number_reflns 2327
_refine_ls_number_restraints 276
_refine_ls_restrained_S_all 0.980
_refine_ls_R_factor_all 0.0326
_refine_ls_R_factor_gt 0.0303
_refine_ls_shift/su_max 0.001
_refine_ls_shift/su_mean 0.000
_refine_ls_structure_factor_coef Fsqd
_refine_ls_weighting_details 'calc w = 1/[\s^2^(Fo^2^)+(0.0660P)^2^+0.1332P] where P=(Fo^2^+2Fc^2^)/3'
_refine_ls_weighting_scheme calc
_refine_ls_wR_factor_gt 0.0808
_refine_ls_wR_factor_ref 0.0828
_reflns_number_gt 2185
_reflns_number_total 2327
_reflns_threshold_expression I>2\s(I)
_cod_data_source_file gd3292.cif
_cod_data_source_block IO
_cod_database_code 2017136
_cod_database_fobs_code 2017136

loop_
_symmetry_equiv_pos_as_xyz
'x, y, z'
'-x+1/2, -y, z+1/2'
'-x, y+1/2, -z+1/2'
'x+1/2, -y+1/2, -z'

loop_
_atom_site_type_symbol
_atom_site_label
_atom_site_fract_x
_atom_site_fract_y
_atom_site_fract_z
_atom_site_U_iso_or_equiv
_atom_site_adp_type
_atom_site_calc_flag
_atom_site_refinement_flags
_atom_site_occupancy
_atom_site_disorder_assembly
_atom_site_disorder_group
C C11 0.3400(3) 0.40128(12) 0.20314(6) 0.0208(3) Uani d U 1 . .
C C12 0.3354(3) 0.46415(11) 0.24983(7) 0.0216(3) Uani d U 1 . .
H H12 0.3159 0.5355 0.2457 0.026 Uiso calc R 1 . .
C C13 0.3594(2) 0.42244(12) 0.30239(6) 0.0203(3) Uani d U 1 . .
C C14 0.3906(2) 0.31620(12) 0.30962(6) 0.0200(3) Uani d U 1 . .
C C15 0.3956(3) 0.25564(12) 0.26135(7) 0.0217(3) Uani d U 1 . .
H H15 0.4164 0.1843 0.2651 0.026 Uiso calc R 1 . .
C C16 0.3715(3) 0.29584(11) 0.20895(6) 0.0222(4) Uani d U 1 . .
H H16 0.3761 0.2530 0.1770 0.027 Uiso calc R 1 . .
C C17 0.4108(2) 0.27223(12) 0.36493(6) 0.0207(3) Uani d U 1 . .
C C18 0.4389(3) 0.15947(12) 0.37181(7) 0.0259(4) Uani d U 1 . .
H H18A 0.4588 0.1436 0.4113 0.039 Uiso calc R 1 . .
H H18B 0.5549 0.1375 0.3505 0.039 Uiso calc R 1 . .
H H18C 0.3214 0.1236 0.3581 0.039 Uiso calc R 1 . .
O O11 0.31297(19) 0.44485(9) 0.15300(5) 0.0258(3) Uani d U 1 . .
H H111 0.313(3) 0.3981(17) 0.1284(10) 0.035(6) Uiso d . 1 . .
O O12 0.3520(2) 0.48663(8) 0.34677(5) 0.0262(3) Uani d U 1 . .
H H112 0.368(4) 0.4509(19) 0.3773(12) 0.051(7) Uiso d . 1 . .
O O13 0.40316(19) 0.32726(9) 0.40723(5) 0.0260(3) Uani d U 1 . .
C C21 0.4359(3) 0.28363(12) 0.55851(7) 0.0205(3) Uani d U 1 . .
C C22 0.4373(3) 0.32412(12) 0.61192(7) 0.0214(3) Uani d U 1 . .
H H22 0.4549 0.3953 0.6172 0.026 Uiso calc R 1 . .
C C23 0.4131(2) 0.26072(11) 0.65741(6) 0.0198(3) Uani d U 1 . .
C C24 0.3873(2) 0.15368(11) 0.65035(6) 0.0188(3) Uani d U 1 . .
C C25 0.3838(3) 0.11589(12) 0.59548(6) 0.0213(3) Uani d U 1 . .
H H25 0.3646 0.0449 0.5897 0.026 Uiso calc R 1 . .
C C26 0.4074(3) 0.17867(12) 0.54997(6) 0.0221(3) Uani d U 1 . .
H H26 0.4044 0.1514 0.5133 0.027 Uiso calc R 1 . .
C C27 0.3664(2) 0.08772(12) 0.69875(7) 0.0209(3) Uani d U 1 . .
C C28 0.3508(3) -0.02619(12) 0.69194(7) 0.0273(4) Uani d U 1 . .
H H28A 0.3558 -0.0588 0.7287 0.041 Uiso calc R 1 . .
H H28B 0.4609 -0.0507 0.6691 0.041 Uiso calc R 1 . .
H H28C 0.2254 -0.0431 0.6737 0.041 Uiso calc R 1 . .
O O21 0.4635(2) 0.34990(8) 0.51629(5) 0.0273(3) Uani d U 1 . .
H H121 0.452(4) 0.317(2) 0.4864(11) 0.044(6) Uiso d . 1 . .
O O22 0.4129(2) 0.30461(9) 0.70836(5) 0.0256(3) Uani d U 1 . .
H H122 0.392(4) 0.255(2) 0.7314(11) 0.051(7) Uiso d . 1 . .
O O23 0.36192(19) 0.12502(9) 0.74660(4) 0.0249(3) Uani d U 1 . .
C C31 0.3192(3) 0.11514(12) 0.88848(6) 0.0198(3) Uani d U 1 . .
C C32 0.3163(3) 0.08269(11) 0.94379(6) 0.0207(3) Uani d U 1 . .
H H32 0.3178 0.0119 0.9522 0.025 Uiso calc R 1 . .
C C33 0.3112(2) 0.15340(12) 0.98649(6) 0.0194(3) Uani d U 1 . .
C C34 0.3090(3) 0.25978(12) 0.97507(6) 0.0187(3) Uani d U 1 . .
C C35 0.3095(3) 0.28943(12) 0.91848(6) 0.0211(3) Uani d U 1 . .
H H35 0.3064 0.3600 0.9097 0.025 Uiso calc R 1 . .
C C36 0.3144(3) 0.22004(12) 0.87595(6) 0.0217(3) Uani d U 1 . .
H H36 0.3146 0.2424 0.8383 0.026 Uiso calc R 1 . .
C C37 0.3087(2) 0.33376(12) 1.02014(7) 0.0202(3) Uani d U 1 . .
C C38 0.3085(3) 0.44614(11) 1.00702(7) 0.0245(4) Uani d U 1 . .
H H38A 0.3048 0.4852 1.0418 0.037 Uiso calc R 1 . .
H H38B 0.1919 0.4628 0.9845 0.037 Uiso calc R 1 . .
H H38C 0.4284 0.4635 0.9862 0.037 Uiso calc R 1 . .
O O31 0.32632(19) 0.04311(8) 0.84877(5) 0.0242(3) Uani d U 1 . .
H H131 0.328(4) 0.0703(18) 0.8167(11) 0.041(6) Uiso d . 1 . .
O O32 0.3096(2) 0.11749(9) 1.03946(4) 0.0249(3) Uani d U 1 . .
H H132 0.313(4) 0.171(2) 1.0595(11) 0.048(7) Uiso d . 1 . .
O O33 0.3097(2) 0.30534(8) 1.06971(4) 0.0235(3) Uani d U 1 . .

loop_
_atom_site_aniso_label
_atom_site_aniso_U_11
_atom_site_aniso_U_22
_atom_site_aniso_U_33
_atom_site_aniso_U_12
_atom_site_aniso_U_13
_atom_site_aniso_U_23
C11 0.0190(8) 0.0227(7) 0.0207(7) -0.0030(6) 0.0011(7) 0.0017(6)
C12 0.0224(8) 0.0170(6) 0.0253(8) -0.0015(7) 0.0014(7) -0.0008(6)
C13 0.0188(8) 0.0204(7) 0.0217(7) -0.0014(6) 0.0010(7) -0.0023(6)
C14 0.0171(8) 0.0212(7) 0.0218(7) -0.0012(6) 0.0003(6) 0.0009(6)
C15 0.0221(8) 0.0183(7) 0.0247(7) -0.0016(7) 0.0014(7) -0.0011(6)
C16 0.0245(9) 0.0192(7) 0.0227(7) 0.0002(7) 0.0010(7) -0.0051(6)
C17 0.0150(8) 0.0250(7) 0.0221(7) -0.0013(7) 0.0007(6) 0.0014(6)
C18 0.0270(9) 0.0236(8) 0.0270(8) 0.0007(7) 0.0008(7) 0.0042(6)
O11 0.0359(7) 0.0224(5) 0.0190(5) -0.0009(5) -0.0018(5) -0.0005(5)
O12 0.0380(7) 0.0205(5) 0.0201(5) 0.0007(5) 0.0004(5) -0.0034(4)
O13 0.0302(7) 0.0269(6) 0.0209(5) -0.0019(5) 0.0003(5) -0.0005(4)
C21 0.0195(8) 0.0205(7) 0.0214(7) 0.0015(7) 0.0013(7) 0.0005(6)
C22 0.0199(8) 0.0182(7) 0.0262(8) 0.0003(6) -0.0011(7) -0.0012(6)
C23 0.0166(8) 0.0212(7) 0.0214(7) 0.0020(6) -0.0008(6) -0.0040(6)
C24 0.0185(8) 0.0177(7) 0.0202(7) 0.0015(6) 0.0001(6) -0.0005(6)
C25 0.0224(9) 0.0185(7) 0.0230(7) -0.0007(7) 0.0018(7) -0.0028(6)
C26 0.0252(9) 0.0222(7) 0.0188(7) 0.0012(7) -0.0006(7) -0.0025(6)
C27 0.0174(8) 0.0228(7) 0.0223(7) 0.0018(7) -0.0002(7) 0.0000(6)
C28 0.0325(10) 0.0209(7) 0.0283(8) -0.0006(7) 0.0030(8) 0.0043(6)
O21 0.0428(8) 0.0209(5) 0.0182(5) -0.0004(6) 0.0026(5) 0.0019(4)
O22 0.0371(7) 0.0214(5) 0.0184(5) 0.0009(5) -0.0012(5) -0.0038(4)
O23 0.0294(7) 0.0253(5) 0.0199(5) 0.0029(5) 0.0002(5) 0.0012(4)
C31 0.0174(8) 0.0203(7) 0.0217(7) 0.0004(7) -0.0002(6) 0.0000(6)
C32 0.0224(8) 0.0167(6) 0.0230(7) -0.0004(7) 0.0005(7) 0.0020(6)
C33 0.0182(8) 0.0195(7) 0.0206(7) -0.0011(7) -0.0001(7) 0.0034(6)
C34 0.0177(8) 0.0188(7) 0.0196(7) 0.0002(7) 0.0000(6) 0.0016(6)
C35 0.0224(8) 0.0179(7) 0.0231(7) 0.0002(7) 0.0006(7) 0.0036(6)
C36 0.0250(8) 0.0219(7) 0.0183(7) 0.0003(7) 0.0006(7) 0.0031(6)
C37 0.0162(8) 0.0221(7) 0.0222(7) 0.0006(7) 0.0005(7) 0.0011(6)
C38 0.0314(9) 0.0181(7) 0.0241(7) -0.0014(7) 0.0022(7) -0.0018(6)
O31 0.0345(7) 0.0199(5) 0.0184(5) 0.0002(5) 0.0009(5) -0.0004(4)
O32 0.0376(7) 0.0189(5) 0.0183(5) -0.0005(6) 0.0006(5) 0.0031(4)
O33 0.0270(6) 0.0227(5) 0.0208(5) 0.0001(5) 0.0007(5) -0.0005(4)

loop_
_atom_type_symbol
_atom_type_description
_atom_type_scat_dispersion_real
_atom_type_scat_dispersion_imag
_atom_type_scat_source
C C 0.0181 0.0091 'International Tables Vol C Tables 4.2.6.8 and 6.1.1.4'
H H 0.0000 0.0000 'International Tables Vol C Tables 4.2.6.8 and 6.1.1.4'
O O 0.0492 0.0322 'International Tables Vol C Tables 4.2.6.8 and 6.1.1.4'

loop_
_geom_angle_atom_site_label_1
_geom_angle_atom_site_label_2
_geom_angle_atom_site_label_3
_geom_angle_site_symmetry_1
_geom_angle_site_symmetry_3
_geom_angle
_geom_angle_publ_flag
O11 C11 C12 . . 117.74(13) ?
O11 C11 C16 . . 121.83(13) ?
C12 C11 C16 . . 120.44(14) ?
C13 C12 C11 . . 119.77(14) ?
O12 C13 C12 . . 117.68(13) ?
O12 C13 C14 . . 121.22(14) ?
C12 C13 C14 . . 121.10(14) ?
C15 C14 C13 . . 117.26(14) ?
C15 C14 C17 . . 121.73(13) ?
C13 C14 C17 . . 120.99(14) ?
C16 C15 C14 . . 122.33(14) ?
C15 C16 C11 . . 119.10(14) ?
O13 C17 C14 . . 120.63(14) ?
O13 C17 C18 . . 119.13(14) ?
C14 C17 C18 . . 120.23(14) ?
O21 C21 C22 . . 116.51(14) ?
O21 C21 C26 . . 122.77(15) ?
C22 C21 C26 . . 120.72(15) ?
C23 C22 C21 . . 119.89(14) ?
O22 C23 C22 . . 117.27(13) ?
O22 C23 C24 . . 121.82(14) ?
C22 C23 C24 . . 120.91(14) ?
C25 C24 C23 . . 117.41(14) ?
C25 C24 C27 . . 122.39(13) ?
C23 C24 C27 . . 120.20(14) ?
C26 C25 C24 . . 121.96(14) ?
C25 C26 C21 . . 119.09(14) ?
O23 C27 C24 . . 120.21(14) ?
O23 C27 C28 . . 119.13(14) ?
C24 C27 C28 . . 120.66(14) ?
O31 C31 C32 . . 117.45(13) ?
O31 C31 C36 . . 122.47(14) ?
C32 C31 C36 . . 120.08(14) ?
C33 C32 C31 . . 120.06(14) ?
O32 C33 C32 . . 117.50(13) ?
O32 C33 C34 . . 121.43(14) ?
C32 C33 C34 . . 121.06(14) ?
C35 C34 C33 . . 117.09(14) ?
C35 C34 C37 . . 122.10(14) ?
C33 C34 C37 . . 120.81(14) ?
C36 C35 C34 . . 122.27(14) ?
C35 C36 C31 . . 119.43(14) ?
O33 C37 C34 . . 120.68(14) ?
O33 C37 C38 . . 119.46(14) ?
C34 C37 C38 . . 119.87(14) ?
C13 C12 H12 . . 120.1 ?
C11 C12 H12 . . 120.1 ?
C16 C15 H15 . . 118.8 ?
C14 C15 H15 . . 118.8 ?
C15 C16 H16 . . 120.4 ?
C11 C16 H16 . . 120.4 ?
C17 C18 H18A . . 109.5 ?
C17 C18 H18B . . 109.5 ?
H18A C18 H18B . . 109.5 ?
C17 C18 H18C . . 109.5 ?
H18A C18 H18C . . 109.5 ?
H18B C18 H18C . . 109.5 ?
C11 O11 H111 . . 108.3(15) ?
C13 O12 H112 . . 108.6(17) ?
C23 C22 H22 . . 120.1 ?
C21 C22 H22 . . 120.1 ?
C26 C25 H25 . . 119.0 ?
C24 C25 H25 . . 119.0 ?
C25 C26 H26 . . 120.5 ?
C21 C26 H26 . . 120.5 ?
C27 C28 H28A . . 109.5 ?
C27 C28 H28B . . 109.5 ?
H28A C28 H28B . . 109.5 ?
C27 C28 H28C . . 109.5 ?
H28A C28 H28C . . 109.5 ?
H28B C28 H28C . . 109.5 ?
C21 O21 H121 . . 107.3(17) ?
C23 O22 H122 . . 105.1(17) ?
C33 C32 H32 . . 120.0 ?
C31 C32 H32 . . 120.0 ?
C36 C35 H35 . . 118.9 ?
C34 C35 H35 . . 118.9 ?
C35 C36 H36 . . 120.3 ?
C31 C36 H36 . . 120.3 ?
C37 C38 H38A . . 109.5 ?
C37 C38 H38B . . 109.5 ?
H38A C38 H38B . . 109.5 ?
C37 C38 H38C . . 109.5 ?
H38A C38 H38C . . 109.5 ?
H38B C38 H38C . . 109.5 ?
C31 O31 H131 . . 110.4(16) ?
C33 O32 H132 . . 104.3(17) ?

loop_
_geom_bond_atom_site_label_1
_geom_bond_atom_site_label_2
_geom_bond_site_symmetry_2
_geom_bond_distance
_geom_bond_publ_flag
C11 O11 . 1.3445(19) ?
C11 C12 . 1.392(2) ?
C11 C16 . 1.407(2) ?
C12 C13 . 1.384(2) ?
C13 O12 . 1.3584(19) ?
C13 C14 . 1.420(2) ?
C14 C15 . 1.405(2) ?
C14 C17 . 1.454(2) ?
C15 C16 . 1.373(2) ?
C17 O13 . 1.247(2) ?
C17 C18 . 1.501(2) ?
C21 O21 . 1.3480(19) ?
C21 C22 . 1.387(2) ?
C21 C26 . 1.405(2) ?
C22 C23 . 1.382(2) ?
C23 O22 . 1.3513(18) ?
C23 C24 . 1.425(2) ?
C24 C25 . 1.407(2) ?
C24 C27 . 1.455(2) ?
C25 C26 . 1.377(2) ?
C27 O23 . 1.2484(19) ?
C27 C28 . 1.507(2) ?
C31 O31 . 1.3427(19) ?
C31 C32 . 1.394(2) ?
C31 C36 . 1.409(2) ?
C32 C33 . 1.382(2) ?
C33 O32 . 1.3555(18) ?
C33 C34 . 1.422(2) ?
C34 C35 . 1.412(2) ?
C34 C37 . 1.453(2) ?
C35 C36 . 1.368(2) ?
C37 O33 . 1.246(2) ?
C37 C38 . 1.508(2) ?
C12 H12 . 0.9500 ?
C15 H15 . 0.9500 ?
C16 H16 . 0.9500 ?
C18 H18A . 0.9800 ?
C18 H18B . 0.9800 ?
C18 H18C . 0.9800 ?
O11 H111 . 0.85(2) ?
O12 H112 . 0.88(3) ?
C22 H22 . 0.9500 ?
C25 H25 . 0.9500 ?
C26 H26 . 0.9500 ?
C28 H28A . 0.9800 ?
C28 H28B . 0.9800 ?
C28 H28C . 0.9800 ?
O21 H121 . 0.84(3) ?
O22 H122 . 0.86(3) ?
C32 H32 . 0.9500 ?
C35 H35 . 0.9500 ?
C36 H36 . 0.9500 ?
C38 H38A . 0.9800 ?
C38 H38B . 0.9800 ?
C38 H38C . 0.9800 ?
O31 H131 . 0.85(3) ?
O32 H132 . 0.85(3) ?

loop_
_geom_hbond_atom_site_label_D
_geom_hbond_atom_site_label_H
_geom_hbond_atom_site_label_A
_geom_hbond_site_symmetry_A
_geom_hbond_distance_DH
_geom_hbond_distance_HA
_geom_hbond_distance_DA
_geom_hbond_angle_DHA
O11 H111 O33 1_554 0.85(2) 1.86(2) 2.7101(16) 175(2)
O12 H112 O13 . 0.88(3) 1.79(3) 2.5682(16) 147(2)
O21 H121 O13 . 0.84(3) 1.93(3) 2.6650(16) 145(2)
O22 H122 O23 . 0.86(3) 1.76(3) 2.5519(16) 152(2)
O31 H131 O23 . 0.85(3) 1.84(3) 2.6875(15) 174(2)
O32 H132 O33 . 0.85(3) 1.79(3) 2.5691(15) 153(2)
C28 H28C O12 4_456 0.98 2.68 3.537(2) 146.7
C18 H18C O31 2_554 0.98 2.42 3.254(2) 143.2
C22 H22 O31 3_656 0.95 2.57 3.421(2) 148.8

loop_
_geom_torsion_atom_site_label_1
_geom_torsion_atom_site_label_2
_geom_torsion_atom_site_label_3
_geom_torsion_atom_site_label_4
_geom_torsion_site_symmetry_1
_geom_torsion_site_symmetry_2
_geom_torsion_site_symmetry_3
_geom_torsion_site_symmetry_4
_geom_torsion
_geom_torsion_publ_flag
O11 C11 C12 C13 . . . . 178.99(16) ?
C16 C11 C12 C13 . . . . -0.9(3) ?
C11 C12 C13 O12 . . . . -179.40(15) ?
C11 C12 C13 C14 . . . . 0.6(3) ?
O12 C13 C14 C15 . . . . 179.87(15) ?
C12 C13 C14 C15 . . . . -0.1(3) ?
O12 C13 C14 C17 . . . . 1.5(3) ?
C12 C13 C14 C17 . . . . -178.46(15) ?
C13 C14 C15 C16 . . . . -0.1(3) ?
C17 C14 C15 C16 . . . . 178.28(16) ?
C14 C15 C16 C11 . . . . -0.2(3) ?
O11 C11 C16 C15 . . . . -179.15(15) ?
C12 C11 C16 C15 . . . . 0.7(3) ?
C15 C14 C17 O13 . . . . -178.99(16) ?
C13 C14 C17 O13 . . . . -0.7(3) ?
C15 C14 C17 C18 . . . . 0.3(2) ?
C13 C14 C17 C18 . . . . 178.56(16) ?
O21 C21 C22 C23 . . . . -178.99(15) ?
C26 C21 C22 C23 . . . . 0.8(3) ?
C21 C22 C23 O22 . . . . -179.05(15) ?
C21 C22 C23 C24 . . . . 0.2(3) ?
O22 C23 C24 C25 . . . . 178.11(15) ?
C22 C23 C24 C25 . . . . -1.2(2) ?
O22 C23 C24 C27 . . . . -2.1(3) ?
C22 C23 C24 C27 . . . . 178.63(15) ?
C23 C24 C25 C26 . . . . 1.0(3) ?
C27 C24 C25 C26 . . . . -178.77(16) ?
C24 C25 C26 C21 . . . . 0.0(3) ?
O21 C21 C26 C25 . . . . 178.83(15) ?
C22 C21 C26 C25 . . . . -1.0(3) ?
C25 C24 C27 O23 . . . . -176.94(16) ?
C23 C24 C27 O23 . . . . 3.3(2) ?
C25 C24 C27 C28 . . . . 3.3(3) ?
C23 C24 C27 C28 . . . . -176.47(16) ?
O31 C31 C32 C33 . . . . 179.27(15) ?
C36 C31 C32 C33 . . . . -0.8(3) ?
C31 C32 C33 O32 . . . . -179.65(16) ?
C31 C32 C33 C34 . . . . -0.1(3) ?
O32 C33 C34 C35 . . . . -179.58(15) ?
C32 C33 C34 C35 . . . . 0.8(3) ?
O32 C33 C34 C37 . . . . 1.1(3) ?
C32 C33 C34 C37 . . . . -178.44(15) ?
C33 C34 C35 C36 . . . . -0.8(3) ?
C37 C34 C35 C36 . . . . 178.47(16) ?
C34 C35 C36 C31 . . . . 0.0(3) ?
O31 C31 C36 C35 . . . . -179.24(15) ?
C32 C31 C36 C35 . . . . 0.8(3) ?
C35 C34 C37 O33 . . . . -179.47(15) ?
C33 C34 C37 O33 . . . . -0.2(3) ?
C35 C34 C37 C38 . . . . 0.1(3) ?
C33 C34 C37 C38 . . . . 179.39(16) ?
